data_7213474
loop_
_publ_author_name
'Norrild, Jens Chr.'
'S\/otofte, Inger'

_publ_section_title
;
 Crystal structures of 2-(N,N-dimethylaminoalkyl)ferroceneboronic acids
 and their diol derivatives. The quest for a B--N intramolecular bond in
 the solid state
;
_journal_issue 5
_journal_name_full 'Journal of the Chemical Society, Perkin Transactions 2'
_journal_page_first 727
_journal_paper_doi 10.1039/b102377m
_journal_year 2001
_chemical_formula_sum 'C40 H38 B Fe N O2'
_chemical_formula_weight 631.37
_chemical_name_systematic
; 
? 
;
_space_group_IT_number 4
_symmetry_space_group_name_Hall 'P 2yb'
_symmetry_space_group_name_H-M 'P 1 21 1'
_atom_sites_solution_hydrogens geom
_atom_sites_solution_primary direct
_atom_sites_solution_secondary difmap
_audit_creation_method SHELXL
_cell_angle_alpha 90.00
_cell_angle_beta 92.55(3)
_cell_angle_gamma 90.00
_cell_formula_units_Z 2
_cell_length_a 9.866(2)
_cell_length_b 13.168(3)
_cell_length_c 11.968(2)
_cell_measurement_temperature 120(2)
_cell_volume 1553.3(5)
_computing_structure_refinement 'SHELXL-93 (Sheldrick, 1993)'
_computing_structure_solution 'SHELXS-86 (Sheldrick, 1990)'
_diffrn_ambient_temperature 120(2)
_diffrn_radiation_monochromator graphite
_diffrn_radiation_source 'fine-focus sealed tube'
_diffrn_radiation_type MoK\a
_diffrn_radiation_wavelength 0.71073
_diffrn_reflns_av_R_equivalents 0.0194
_diffrn_reflns_av_sigmaI/netI 0.0327
_diffrn_reflns_limit_h_max 12
_diffrn_reflns_limit_h_min -12
_diffrn_reflns_limit_k_max 17
_diffrn_reflns_limit_k_min -17
_diffrn_reflns_limit_l_max 16
_diffrn_reflns_limit_l_min -8
_diffrn_reflns_number 10719
_diffrn_reflns_theta_max 29.45
_diffrn_reflns_theta_min 1.70
_exptl_absorpt_coefficient_mu 0.523
_exptl_crystal_density_diffrn 1.350
_exptl_crystal_F_000 664
_refine_diff_density_max 0.217
_refine_diff_density_min -0.238
_refine_diff_density_rms 0.044
_refine_ls_abs_structure_details 'Flack H D (1983), Acta Cryst. A39, 876-881'
_refine_ls_abs_structure_Flack -0.025(10)
_refine_ls_extinction_method none
_refine_ls_goodness_of_fit_all 1.036
_refine_ls_goodness_of_fit_obs 1.048
_refine_ls_matrix_type full
_refine_ls_number_parameters 406
_refine_ls_number_reflns 6715
_refine_ls_number_restraints 1
_refine_ls_restrained_S_all 1.036
_refine_ls_restrained_S_obs 1.047
_refine_ls_R_factor_all 0.0356
_refine_ls_R_factor_obs 0.0310
_refine_ls_shift/esd_max 0.001
_refine_ls_shift/esd_mean 0.000
_refine_ls_structure_factor_coef Fsqd
_refine_ls_weighting_details 'w=1/[\s^2^(Fo^2^)+(0.0360P)^2^+0.2853P] where P=(Fo^2^+2Fc^2^)/3'
_refine_ls_weighting_scheme calc
_refine_ls_wR_factor_all 0.0728
_refine_ls_wR_factor_obs 0.0707
_reflns_number_observed 6224
_reflns_number_total 6715
_reflns_observed_criterion >2sigma(I)
_cod_data_source_file b102377msup1.cif
_cod_data_source_block B102377M-3
_cod_depositor_comments
;
The following automatic conversions were performed:

'_refine_ls_weighting_scheme' value 'calc
w=1/[\s^2^(Fo^2^)+(0.0360P)^2^+0.2853P] where P=(Fo^2^+2Fc^2^)/3' was
changed to 'calc'. New tag '_refine_ls_weighting_details' was
created. The value of the new tag was set to
'w=1/[\s^2^(Fo^2^)+(0.0360P)^2^+0.2853P] where P=(Fo^2^+2Fc^2^)/3'.

Automatic conversion script
Id: cif_fix_values 3143 2015-03-26 13:38:13Z robertas 
;
_cod_database_code 7213474

loop_
_symmetry_equiv_pos_as_xyz
'x, y, z'
'-x, y+1/2, -z'

loop_
_atom_site_aniso_label
_atom_site_aniso_U_11
_atom_site_aniso_U_22
_atom_site_aniso_U_33
_atom_site_aniso_U_23
_atom_site_aniso_U_13
_atom_site_aniso_U_12
Fe 0.02151(13) 0.01765(12) 0.01959(12) 0.00164(12) -0.00510(9) 0.00051(13)
C1 0.0182(10) 0.0154(9) 0.0195(9) -0.0002(7) -0.0014(7) -0.0011(8)
C2 0.0215(10) 0.0194(9) 0.0230(9) -0.0005(7) -0.0034(8) -0.0011(8)
C3 0.0188(10) 0.0267(11) 0.0326(11) 0.0006(8) -0.0079(8) 0.0005(8)
C4 0.0189(10) 0.0225(10) 0.0293(10) -0.0001(8) -0.0054(8) 0.0053(8)
C5 0.0164(9) 0.0168(9) 0.0213(9) 0.0008(7) -0.0013(7) 0.0007(7)
B 0.0177(10) 0.0169(10) 0.0148(9) 0.0006(7) -0.0016(7) -0.0017(8)
O1 0.0162(7) 0.0128(6) 0.0186(6) 0.0012(5) -0.0031(5) 0.0021(5)
O2 0.0155(7) 0.0142(6) 0.0225(7) -0.0002(5) -0.0048(5) 0.0008(5)
C6 0.0177(9) 0.0107(8) 0.0176(8) -0.0003(6) -0.0032(6) 0.0007(7)
C7 0.0166(9) 0.0146(8) 0.0187(9) -0.0030(6) -0.0032(7) 0.0013(7)
C8 0.0235(10) 0.0137(8) 0.0174(8) -0.0023(6) -0.0055(7) -0.0001(7)
C9 0.0271(11) 0.0186(10) 0.0254(10) -0.0048(8) -0.0062(8) 0.0022(8)
C10 0.0376(13) 0.0156(9) 0.0343(12) -0.0019(8) -0.0114(10) 0.0070(8)
C11 0.0482(15) 0.0173(10) 0.0312(11) 0.0033(8) -0.0120(10) -0.0034(10)
C12 0.0348(11) 0.0241(10) 0.0250(9) 0.0015(9) -0.0041(7) -0.0085(11)
C13 0.0224(10) 0.0179(9) 0.0230(9) -0.0019(7) -0.0053(7) -0.0018(8)
C14 0.0173(9) 0.0180(9) 0.0167(9) -0.0023(6) -0.0045(7) 0.0050(7)
C15 0.0227(10) 0.0240(10) 0.0181(9) -0.0019(7) -0.0036(7) 0.0022(8)
C16 0.0228(10) 0.0316(11) 0.0195(10) 0.0019(8) -0.0016(8) 0.0005(9)
C17 0.0249(11) 0.0414(13) 0.0179(10) -0.0025(8) -0.0023(8) 0.0069(10)
C18 0.0378(13) 0.0330(12) 0.0225(10) -0.0110(9) -0.0058(9) 0.0026(10)
C19 0.0308(12) 0.0259(11) 0.0214(10) -0.0055(8) -0.0025(8) -0.0030(9)
C20 0.0178(9) 0.0188(9) 0.0131(8) 0.0004(6) -0.0007(6) 0.0005(7)
C21 0.0175(10) 0.0194(9) 0.0277(10) -0.0013(7) 0.0002(7) 0.0012(8)
C22 0.0198(10) 0.0235(10) 0.0367(11) -0.0033(8) -0.0002(8) -0.0044(8)
C23 0.0142(9) 0.0353(11) 0.0240(10) -0.0015(8) -0.0007(7) -0.0013(8)
C24 0.0182(10) 0.0282(11) 0.0273(10) -0.0019(8) -0.0022(7) 0.0056(8)
C25 0.0202(10) 0.0196(9) 0.0299(10) -0.0034(8) -0.0038(8) 0.0023(8)
C26 0.0169(9) 0.0164(8) 0.0163(8) -0.0016(6) -0.0025(6) -0.0043(7)
C27 0.0198(10) 0.0204(9) 0.0208(9) -0.0007(7) -0.0002(7) 0.0000(8)
C28 0.0254(11) 0.0255(10) 0.0280(10) -0.0044(8) 0.0058(8) -0.0007(9)
C29 0.0293(11) 0.0267(10) 0.0184(9) -0.0010(7) 0.0034(7) -0.0087(9)
C30 0.0276(11) 0.0196(9) 0.0191(9) 0.0019(7) -0.0049(8) -0.0058(8)
C31 0.0222(10) 0.0171(9) 0.0189(9) -0.0025(7) -0.0029(7) -0.0010(8)
C32 0.0173(9) 0.0157(9) 0.0244(9) -0.0009(7) -0.0022(7) 0.0010(7)
C33 0.0316(12) 0.0173(10) 0.0376(12) 0.0019(8) -0.0069(9) 0.0005(9)
N 0.0207(9) 0.0207(8) 0.0226(8) -0.0043(6) -0.0019(6) -0.0010(7)
C34 0.0283(12) 0.0262(11) 0.0300(11) -0.0054(9) -0.0083(9) -0.0003(9)
C35 0.0265(12) 0.0387(13) 0.0382(12) -0.0131(10) 0.0088(9) -0.0056(10)
C36 0.0352(13) 0.0335(12) 0.0274(11) 0.0038(9) 0.0025(9) -0.0091(10)
C37 0.0307(11) 0.0488(13) 0.0263(9) 0.0087(12) 0.0067(8) 0.0046(13)
C38 0.059(2) 0.0298(12) 0.0283(12) -0.0019(10) 0.0148(11) 0.0042(12)
C39 0.056(2) 0.041(2) 0.0185(9) 0.0000(9) -0.0050(9) -0.0134(12)
C40 0.0416(14) 0.0321(12) 0.0259(11) 0.0109(9) -0.0049(9) -0.0006(11)

loop_
_atom_site_label
_atom_site_type_symbol
_atom_site_fract_x
_atom_site_fract_y
_atom_site_fract_z
_atom_site_U_iso_or_equiv
_atom_site_thermal_displace_type
_atom_site_occupancy
_atom_site_calc_flag
_atom_site_refinement_flags
Fe Fe 0.91739(3) 0.74627(2) 0.50053(2) 0.01976(7) Uani 1 d .
C1 C 0.9053(2) 0.81252(15) 0.3463(2) 0.0178(4) Uani 1 d .
C2 C 1.0161(2) 0.8540(2) 0.4131(2) 0.0215(4) Uani 1 d .
H2 H 1.0271(2) 0.9270(2) 0.4349(2) 0.026 Uiso 1 calc R
C3 C 1.1064(2) 0.77480(15) 0.4437(2) 0.0263(5) Uani 1 d .
H3 H 1.1917(2) 0.78202(15) 0.4913(2) 0.032 Uiso 1 calc R
C4 C 1.0544(2) 0.6826(2) 0.3972(2) 0.0237(4) Uani 1 d .
H4 H 1.0969(2) 0.6140(2) 0.4063(2) 0.028 Uiso 1 calc R
C5 C 0.9295(2) 0.7048(2) 0.3369(2) 0.0182(4) Uani 1 d .
B B 0.7825(2) 0.8756(2) 0.3057(2) 0.0165(4) Uani 1 d .
O1 O 0.66394(13) 0.84015(9) 0.25477(10) 0.0160(3) Uani 1 d .
O2 O 0.78328(14) 0.97981(9) 0.31625(10) 0.0176(3) Uani 1 d .
C6 C 0.5940(2) 0.92768(13) 0.20647(14) 0.0154(3) Uani 1 d .
C7 C 0.6456(2) 1.01488(13) 0.29041(15) 0.0167(4) Uani 1 d .
C8 C 0.6534(2) 1.11963(14) 0.2375(2) 0.0184(4) Uani 1 d .
C9 C 0.5468(2) 1.18852(15) 0.2435(2) 0.0239(4) Uani 1 d .
H9 H 0.4715(2) 1.17283(15) 0.2872(2) 0.029 Uiso 1 calc R
C10 C 0.5497(3) 1.2803(2) 0.1856(2) 0.0296(5) Uani 1 d .
H10 H 0.4755(3) 1.3260(2) 0.1884(2) 0.035 Uiso 1 calc R
C11 C 0.6602(3) 1.3048(2) 0.1245(2) 0.0326(5) Uani 1 d .
H11 H 0.6613(3) 1.3668(2) 0.0838(2) 0.039 Uiso 1 calc R
C12 C 0.7698(2) 1.2389(2) 0.1222(2) 0.0281(4) Uani 1 d .
H12 H 0.8474(2) 1.2568(2) 0.0824(2) 0.034 Uiso 1 calc R
C13 C 0.7658(2) 1.14686(15) 0.1782(2) 0.0213(4) Uani 1 d .
H13 H 0.8408(2) 1.10181(15) 0.1759(2) 0.026 Uiso 1 calc R
C14 C 0.5786(2) 1.01532(14) 0.4035(2) 0.0175(4) Uani 1 d .
C15 C 0.4985(2) 0.9378(2) 0.4424(2) 0.0217(4) Uani 1 d .
H15 H 0.4736(2) 0.8829(2) 0.3942(2) 0.026 Uiso 1 calc R
C16 C 0.4539(2) 0.9391(2) 0.5512(2) 0.0247(4) Uani 1 d .
H16 H 0.3992(2) 0.8851(2) 0.5765(2) 0.030 Uiso 1 calc R
C17 C 0.4884(2) 1.0179(2) 0.6223(2) 0.0282(5) Uani 1 d .
H17 H 0.4566(2) 1.0190(2) 0.6961(2) 0.034 Uiso 1 calc R
C18 C 0.5696(3) 1.0954(2) 0.5855(2) 0.0313(5) Uani 1 d .
H18 H 0.5946(3) 1.1498(2) 0.6343(2) 0.038 Uiso 1 calc R
C19 C 0.6146(2) 1.0940(2) 0.4774(2) 0.0261(4) Uani 1 d .
H19 H 0.6710(2) 1.1474(2) 0.4532(2) 0.031 Uiso 1 calc R
C20 C 0.4431(2) 0.90500(14) 0.19533(14) 0.0166(4) Uani 1 d .
C21 C 0.4028(2) 0.80457(15) 0.1812(2) 0.0216(4) Uani 1 d .
H21 H 0.4690(2) 0.75218(15) 0.1830(2) 0.026 Uiso 1 calc R
C22 C 0.2667(2) 0.7801(2) 0.1647(2) 0.0267(4) Uani 1 d .
H22 H 0.2405(2) 0.7111(2) 0.1558(2) 0.032 Uiso 1 calc R
C23 C 0.1687(2) 0.8553(2) 0.1610(2) 0.0246(4) Uani 1 d .
H23 H 0.0756(2) 0.8382(2) 0.1495(2) 0.029 Uiso 1 calc R
C24 C 0.2079(2) 0.9553(2) 0.1743(2) 0.0247(4) Uani 1 d .
H24 H 0.1415(2) 1.0075(2) 0.1715(2) 0.030 Uiso 1 calc R
C25 C 0.3438(2) 0.9797(2) 0.1917(2) 0.0234(4) Uani 1 d .
H25 H 0.3695(2) 1.0488(2) 0.2013(2) 0.028 Uiso 1 calc R
C26 C 0.6455(2) 0.94295(14) 0.08824(14) 0.0166(4) Uani 1 d .
C27 C 0.7513(2) 0.88538(15) 0.0499(2) 0.0203(4) Uani 1 d .
H27 H 0.7939(2) 0.83610(15) 0.0976(2) 0.024 Uiso 1 calc R
C28 C 0.7959(2) 0.8990(2) -0.0579(2) 0.0262(4) Uani 1 d .
H28 H 0.8692(2) 0.8596(2) -0.0829(2) 0.031 Uiso 1 calc R
C29 C 0.7338(2) 0.9696(2) -0.1285(2) 0.0247(4) Uani 1 d .
H29 H 0.7637(2) 0.9787(2) -0.2022(2) 0.030 Uiso 1 calc R
C30 C 0.6274(2) 1.02704(15) -0.0907(2) 0.0223(4) Uani 1 d .
H30 H 0.5845(2) 1.07597(15) -0.1387(2) 0.027 Uiso 1 calc R
C31 C 0.5832(2) 1.01376(14) 0.01602(15) 0.0195(4) Uani 1 d .
H31 H 0.5096(2) 1.05319(14) 0.04061(15) 0.023 Uiso 1 calc R
C32 C 0.8386(2) 0.63221(14) 0.2710(2) 0.0192(4) Uani 1 d .
H32 H 0.7434(2) 0.64769(14) 0.2910(2) 0.023 Uiso 1 calc R
C33 C 0.8650(2) 0.52052(15) 0.3021(2) 0.0291(5) Uani 1 d .
H331 H 0.8471(2) 0.50997(15) 0.3812(2) 0.035 Uiso 1 calc R
H332 H 0.9598(2) 0.50354(15) 0.2893(2) 0.035 Uiso 1 calc R
H333 H 0.8050(2) 0.47680(15) 0.2557(2) 0.035 Uiso 1 calc R
N N 0.8473(2) 0.65471(12) 0.15058(13) 0.0214(3) Uani 1 d .
C34 C 0.7267(2) 0.6230(2) 0.0859(2) 0.0285(5) Uani 1 d .
H341 H 0.6468(2) 0.6562(2) 0.1152(2) 0.034 Uiso 1 calc R
H342 H 0.7166(2) 0.5491(2) 0.0914(2) 0.034 Uiso 1 calc R
H343 H 0.7352(2) 0.6421(2) 0.0074(2) 0.034 Uiso 1 calc R
C35 C 0.9677(2) 0.6142(2) 0.1016(2) 0.0343(5) Uani 1 d .
H351 H 1.0480(2) 0.6328(2) 0.1483(2) 0.041 Uiso 1 calc R
H352 H 0.9757(2) 0.6424(2) 0.0263(2) 0.041 Uiso 1 calc R
H353 H 0.9609(2) 0.5401(2) 0.0970(2) 0.041 Uiso 1 calc R
C36 C 0.7932(2) 0.6477(2) 0.5806(2) 0.0320(5) Uani 1 d .
H36 H 0.7590(2) 0.5812(2) 0.5505(2) 0.038 Uiso 1 calc R
C37 C 0.7292(2) 0.7423(2) 0.5646(2) 0.0351(5) Uani 1 d .
H37 H 0.6413(2) 0.7546(2) 0.5218(2) 0.042 Uiso 1 calc R
C38 C 0.8109(3) 0.8172(2) 0.6191(2) 0.0388(6) Uani 1 d .
H38 H 0.7905(3) 0.8915(2) 0.6223(2) 0.047 Uiso 1 calc R
C39 C 0.9258(3) 0.7682(2) 0.6691(2) 0.0387(6) Uani 1 d .
H39 H 1.0013(3) 0.8018(2) 0.7136(2) 0.046 Uiso 1 calc R
C40 C 0.9155(3) 0.6630(2) 0.6443(2) 0.0334(5) Uani 1 d .
H40 H 0.9824(3) 0.6094(2) 0.6682(2) 0.040 Uiso 1 calc R

loop_
_atom_type_symbol
_atom_type_description
_atom_type_scat_dispersion_real
_atom_type_scat_dispersion_imag
_atom_type_scat_source
C C 0.0033 0.0016 'International Tables Vol C Tables 4.2.6.8 and 6.1.1.4'
H H 0.0000 0.0000 'International Tables Vol C Tables 4.2.6.8 and 6.1.1.4'
B B 0.0013 0.0007 'International Tables Vol C Tables 4.2.6.8 and 6.1.1.4'
N N 0.0061 0.0033 'International Tables Vol C Tables 4.2.6.8 and 6.1.1.4'
O O 0.0106 0.0060 'International Tables Vol C Tables 4.2.6.8 and 6.1.1.4'
Fe Fe 0.3463 0.8444 'International Tables Vol C Tables 4.2.6.8 and 6.1.1.4'

loop_
_geom_angle_atom_site_label_1
_geom_angle_atom_site_label_2
_geom_angle_atom_site_label_3
_geom_angle
C38 Fe C39 40.70(11)
C38 Fe C2 108.23(10)
C39 Fe C2 114.27(9)
C38 Fe C1 115.09(9)
C39 Fe C1 146.49(9)
C2 Fe C1 41.16(8)
C38 Fe C40 68.52(10)
C39 Fe C40 40.75(10)
C2 Fe C40 146.09(9)
C1 Fe C40 171.90(9)
C38 Fe C37 40.67(11)
C39 Fe C37 68.24(10)
C2 Fe C37 132.43(10)
C1 Fe C37 109.46(9)
C40 Fe C37 68.12(10)
C38 Fe C5 147.92(10)
C39 Fe C5 170.72(9)
C2 Fe C5 69.11(8)
C1 Fe C5 41.41(8)
C40 Fe C5 131.94(9)
C37 Fe C5 116.50(9)
C38 Fe C3 130.91(10)
C39 Fe C3 107.79(10)
C2 Fe C3 40.37(8)
C1 Fe C3 68.80(8)
C40 Fe C3 114.90(9)
C37 Fe C3 170.61(11)
C5 Fe C3 68.74(9)
C38 Fe C36 68.05(11)
C39 Fe C36 68.04(10)
C2 Fe C36 171.89(9)
C1 Fe C36 132.92(9)
C40 Fe C36 40.41(9)
C37 Fe C36 40.18(11)
C5 Fe C36 109.91(9)
C3 Fe C36 147.45(9)
C38 Fe C4 169.96(10)
C39 Fe C4 131.04(10)
C2 Fe C4 68.39(9)
C1 Fe C4 69.07(8)
C40 Fe C4 108.65(10)
C37 Fe C4 148.32(10)
C5 Fe C4 40.92(8)
C3 Fe C4 40.58(8)
C36 Fe C4 116.52(10)
C2 C1 C5 107.1(2)
C2 C1 B 122.9(2)
C5 C1 B 129.7(2)
C2 C1 Fe 69.31(11)
C5 C1 Fe 69.35(12)
B C1 Fe 122.20(14)
C3 C2 C1 108.7(2)
C3 C2 Fe 70.23(12)
C1 C2 Fe 69.53(11)
C2 C3 C4 108.5(2)
C2 C3 Fe 69.40(12)
C4 C3 Fe 69.85(12)
C3 C4 C5 108.1(2)
C3 C4 Fe 69.57(13)
C5 C4 Fe 69.16(12)
C4 C5 C1 107.6(2)
C4 C5 C32 127.8(2)
C1 C5 C32 124.5(2)
C4 C5 Fe 69.93(12)
C1 C5 Fe 69.24(12)
C32 C5 Fe 127.71(15)
O1 B O2 112.3(2)
O1 B C1 127.0(2)
O2 B C1 120.7(2)
B O1 C6 106.70(14)
B O2 C7 107.16(14)
O1 C6 C20 109.03(14)
O1 C6 C26 107.44(14)
C20 C6 C26 107.92(14)
O1 C6 C7 100.85(12)
C20 C6 C7 118.8(2)
C26 C6 C7 112.10(15)
O2 C7 C8 108.19(15)
O2 C7 C14 104.41(14)
C8 C7 C14 113.31(15)
O2 C7 C6 100.04(13)
C8 C7 C6 114.32(14)
C14 C7 C6 114.9(2)
C13 C8 C9 118.6(2)
C13 C8 C7 120.2(2)
C9 C8 C7 121.1(2)
C8 C9 C10 120.4(2)
C11 C10 C9 120.1(2)
C10 C11 C12 119.9(2)
C13 C12 C11 119.9(2)
C12 C13 C8 120.9(2)
C15 C14 C19 117.9(2)
C15 C14 C7 124.7(2)
C19 C14 C7 117.0(2)
C14 C15 C16 120.9(2)
C17 C16 C15 120.5(2)
C16 C17 C18 119.4(2)
C17 C18 C19 120.1(2)
C18 C19 C14 121.1(2)
C25 C20 C21 118.3(2)
C25 C20 C6 123.5(2)
C21 C20 C6 118.2(2)
C22 C21 C20 120.6(2)
C23 C22 C21 120.7(2)
C24 C23 C22 119.2(2)
C23 C24 C25 120.2(2)
C24 C25 C20 121.1(2)
C27 C26 C31 118.6(2)
C27 C26 C6 121.2(2)
C31 C26 C6 120.2(2)
C26 C27 C28 120.7(2)
C29 C28 C27 120.3(2)
C28 C29 C30 119.3(2)
C31 C30 C29 120.6(2)
C30 C31 C26 120.6(2)
N C32 C5 108.9(2)
N C32 C33 114.3(2)
C5 C32 C33 112.9(2)
C35 N C34 110.2(2)
C35 N C32 113.9(2)
C34 N C32 112.3(2)
C37 C36 C40 108.4(2)
C37 C36 Fe 69.52(13)
C40 C36 Fe 69.39(13)
C36 C37 C38 108.1(2)
C36 C37 Fe 70.30(13)
C38 C37 Fe 69.27(14)
C39 C38 C37 107.9(2)
C39 C38 Fe 69.84(14)
C37 C38 Fe 70.06(13)
C38 C39 C40 108.0(2)
C38 C39 Fe 69.46(13)
C40 C39 Fe 69.81(13)
C36 C40 C39 107.7(2)
C36 C40 Fe 70.20(13)
C39 C40 Fe 69.44(13)

loop_
_geom_bond_atom_site_label_1
_geom_bond_atom_site_label_2
_geom_bond_distance
Fe C38 2.030(2)
Fe C39 2.036(2)
Fe C2 2.037(2)
Fe C1 2.040(2)
Fe C40 2.041(2)
Fe C37 2.041(2)
Fe C5 2.041(2)
Fe C3 2.048(2)
Fe C36 2.051(2)
Fe C4 2.052(2)
C1 C2 1.433(3)
C1 C5 1.443(3)
C1 B 1.531(3)
C2 C3 1.410(3)
C3 C4 1.421(3)
C4 C5 1.431(3)
C5 C32 1.509(3)
B O1 1.376(2)
B O2 1.378(2)
O1 C6 1.450(2)
O2 C7 1.455(2)
C6 C20 1.519(3)
C6 C26 1.538(3)
C6 C7 1.594(2)
C7 C8 1.521(3)
C7 C14 1.533(3)
C8 C13 1.390(3)
C8 C9 1.393(3)
C9 C10 1.394(3)
C10 C11 1.378(4)
C11 C12 1.388(3)
C12 C13 1.386(3)
C14 C15 1.384(3)
C14 C19 1.397(3)
C15 C16 1.393(3)
C16 C17 1.375(3)
C17 C18 1.382(3)
C18 C19 1.386(3)
C20 C25 1.387(3)
C20 C21 1.389(3)
C21 C22 1.386(3)
C22 C23 1.382(3)
C23 C24 1.380(3)
C24 C25 1.386(3)
C26 C27 1.385(3)
C26 C31 1.396(3)
C27 C28 1.393(3)
C28 C29 1.381(3)
C29 C30 1.386(3)
C30 C31 1.379(3)
C32 N 1.478(2)
C32 C33 1.536(3)
N C35 1.450(3)
N C34 1.452(3)
C36 C37 1.406(4)
C36 C40 1.413(3)
C37 C38 1.415(4)
C38 C39 1.414(4)
C39 C40 1.419(4)
